data_4118070
loop_
_publ_author_name
'Yu-Chuan Chang'
'Sue-Lein Wang'

_publ_section_title
;
 From Stimuli-Responsive Polymorphic Organic Dye Crystals to
 Photoluminescent Cationic Open-Framework Metal Phosphate
;
_journal_name_full 'Journal of the American Chemical Society'
_journal_page_first 9848
_journal_page_last 9851
_journal_paper_doi 10.1021/ja302009h
_journal_volume 134
_journal_year 2012
_chemical_formula_moiety '[(C26H24N4O)4(H2O)]'
_chemical_formula_sum 'C26 H32 N4 O5'
_chemical_formula_weight 480.56
_chemical_name_common TPCH
_space_group_IT_number 15
_symmetry_cell_setting monoclinic
_symmetry_space_group_name_Hall '-C 2yc'
_symmetry_space_group_name_H-M 'C 1 2/c 1'
_atom_sites_solution_hydrogens geom
_atom_sites_solution_primary direct
_atom_sites_solution_secondary difmap
_audit_creation_method SHELXL-97
_cell_angle_alpha 90.00
_cell_angle_beta 91.147(2)
_cell_angle_gamma 90.00
_cell_formula_units_Z 4
_cell_length_a 15.5701(8)
_cell_length_b 11.3472(6)
_cell_length_c 14.0056(7)
_cell_measurement_reflns_used 9985
_cell_measurement_temperature 100(2)
_cell_measurement_theta_max 66.46
_cell_measurement_theta_min 4.82
_cell_volume 2474.0(2)
_computing_cell_refinement 'SAINT V7.34A (Bruker AXS, 2006)'
_computing_data_collection 'APEX2 (Bruker AXS, 2010)'
_computing_data_reduction 'SAINT V7.34A (Bruker AXS, 2006)'
_computing_molecular_graphics 'SHELXTL (Sheldrick, 2008)'
_computing_publication_material SHELXTL
_computing_structure_refinement 'SHELXL-97 (Sheldrick, 2008)'
_computing_structure_solution 'SHELXS-97 (Sheldrick, 2008)'
_diffrn_ambient_temperature 100(2)
_diffrn_measured_fraction_theta_full 0.968
_diffrn_measured_fraction_theta_max 0.968
_diffrn_radiation_monochromator graphite
_diffrn_radiation_source 'fine-focus sealed tube'
_diffrn_radiation_type CuK\a
_diffrn_radiation_wavelength 1.54178
_diffrn_reflns_av_R_equivalents 0.0181
_diffrn_reflns_av_sigmaI/netI 0.0121
_diffrn_reflns_limit_h_max 16
_diffrn_reflns_limit_h_min -18
_diffrn_reflns_limit_k_max 13
_diffrn_reflns_limit_k_min -13
_diffrn_reflns_limit_l_max 16
_diffrn_reflns_limit_l_min -15
_diffrn_reflns_number 13717
_diffrn_reflns_theta_full 66.46
_diffrn_reflns_theta_max 66.46
_diffrn_reflns_theta_min 4.82
_exptl_absorpt_coefficient_mu 0.739
_exptl_absorpt_correction_T_max 0.7528
_exptl_absorpt_correction_T_min 0.6885
_exptl_absorpt_correction_type multi-scan
_exptl_crystal_colour colorless
_exptl_crystal_density_diffrn 1.290
_exptl_crystal_description chunk
_exptl_crystal_F_000 1024
_exptl_crystal_size_max 0.12
_exptl_crystal_size_mid 0.12
_exptl_crystal_size_min 0.10
_refine_diff_density_max 0.426
_refine_diff_density_min -0.381
_refine_diff_density_rms 0.052
_refine_ls_extinction_method none
_refine_ls_goodness_of_fit_ref 1.054
_refine_ls_hydrogen_treatment constr
_refine_ls_matrix_type full
_refine_ls_number_parameters 173
_refine_ls_number_reflns 2121
_refine_ls_number_restraints 0
_refine_ls_restrained_S_all 1.054
_refine_ls_R_factor_all 0.0619
_refine_ls_R_factor_gt 0.0614
_refine_ls_shift/su_max 0.001
_refine_ls_shift/su_mean 0.000
_refine_ls_structure_factor_coef Fsqd
_refine_ls_weighting_details 'calc w=1/[\s^2^(Fo^2^)+(0.0866P)^2^+4.7458P] where P=(Fo^2^+2Fc^2^)/3'
_refine_ls_weighting_scheme calc
_refine_ls_wR_factor_gt 0.1671
_refine_ls_wR_factor_ref 0.1676
_reflns_number_gt 2078
_reflns_number_total 2121
_reflns_threshold_expression >2sigma(I)
_cod_data_source_file ja302009h_si_002_3.cif
_cod_data_source_block TPCH
_cod_depositor_comments
;
The following automatic conversions were performed:

'_refine_ls_hydrogen_treatment' value 'const' was replaced with the
value 'constr' as specified in the replacement file
'src/cod-tools/trunk/data/replacement-values/replacement_values.lst'.

Automatic conversion script
Id: cif_fix_values 5376 2017-05-30 11:51:03Z andrius 
;
_cod_database_code 4118070

loop_
_symmetry_equiv_pos_as_xyz
'x, y, z'
'-x, y, -z+1/2'
'x+1/2, y+1/2, z'
'-x+1/2, y+1/2, -z+1/2'
'-x, -y, -z'
'x, -y, z-1/2'
'-x+1/2, -y+1/2, -z'
'x+1/2, -y+1/2, z-1/2'

loop_
_atom_site_label
_atom_site_type_symbol
_atom_site_fract_x
_atom_site_fract_y
_atom_site_fract_z
_atom_site_U_iso_or_equiv
_atom_site_adp_type
_atom_site_occupancy
_atom_site_symmetry_multiplicity
_atom_site_calc_flag
_atom_site_refinement_flags
O1 O 0.2009(2) 0.6303(3) 0.3824(3) 0.0277(12) Uani 0.354(5) 1 d P
O1' O 0.1167(7) 0.6978(12) 0.5251(7) 0.044(4) Uani 0.146(5) 1 d P
N1 N 0.01581(12) 1.09218(16) 0.63729(12) 0.0319(5) Uani 1 1 d .
N2 N 0.35297(13) 0.82125(18) 0.11613(14) 0.0389(5) Uani 1 1 d .
C1 C -0.01473(14) 0.9826(2) 0.62999(15) 0.0313(5) Uani 1 1 d .
C2 C 0.03292(14) 0.88786(18) 0.59895(15) 0.0297(5) Uani 1 1 d .
C3 C 0.11770(14) 0.90482(19) 0.57396(14) 0.0289(5) Uani 1 1 d .
C4 C 0.15101(14) 1.0178(2) 0.58496(16) 0.0331(5) Uani 1 1 d .
C5 C 0.09818(15) 1.10761(19) 0.61596(16) 0.0338(5) Uani 1 1 d .
C6 C 0.16990(14) 0.8039(2) 0.53523(15) 0.0317(5) Uani 1 1 d .
C7 C 0.20666(14) 0.83515(19) 0.43739(15) 0.0312(5) Uani 1 1 d .
C8 C 0.25661(14) 0.73171(19) 0.39529(16) 0.0320(5) Uani 1 1 d .
C9 C 0.29133(13) 0.76405(18) 0.29780(15) 0.0299(5) Uani 1 1 d .
C10 C 0.27047(14) 0.6973(2) 0.21806(16) 0.0348(5) Uani 1 1 d .
C11 C 0.30201(16) 0.7290(2) 0.13041(16) 0.0389(6) Uani 1 1 d .
C12 C 0.37393(16) 0.8857(2) 0.19333(18) 0.0390(6) Uani 1 1 d .
C13 C 0.34496(15) 0.8604(2) 0.28417(16) 0.0358(5) Uani 1 1 d .
OW1 O 0.46294(13) 0.17640(17) 0.16321(16) 0.0572(6) Uani 1 1 d .
OW2 O 0.42928(19) 0.0595(2) 0.45640(16) 0.0754(7) Uani 1 1 d .
H1 H 0.4843 0.1258 0.1206 0.080 Uiso 1 1 d .
H2 H 0.3696 0.0615 0.4509 0.080 Uiso 1 1 d .
H3 H 0.2416 0.9021 0.4461 0.080 Uiso 1 1 d .
H4 H 0.1219 1.1944 0.6226 0.080 Uiso 1 1 d .
H5 H 0.0101 0.8029 0.5942 0.080 Uiso 1 1 d .
H6 H 0.2836 0.6862 0.0744 0.080 Uiso 1 1 d .
H7 H 0.2402 0.6317 0.2190 0.080 Uiso 1 1 d .
H8 H 0.4103 0.9552 0.1828 0.080 Uiso 1 1 d .
H9 H 0.2137 1.0366 0.5692 0.080 Uiso 1 1 d .
H10 H -0.0717 0.9785 0.6418 0.080 Uiso 1 1 d .
H11 H 0.3564 0.9175 0.3370 0.080 Uiso 1 1 d .
H12 H 0.4694 0.2527 0.1549 0.080 Uiso 1 1 d .
H13 H 0.4052 0.1250 0.4997 0.080 Uiso 1 1 d .
H14 H 0.1590 0.8557 0.3926 0.080 Uiso 1 1 d .

loop_
_atom_site_aniso_label
_atom_site_aniso_U_11
_atom_site_aniso_U_22
_atom_site_aniso_U_33
_atom_site_aniso_U_23
_atom_site_aniso_U_13
_atom_site_aniso_U_12
O1 0.026(2) 0.029(2) 0.028(2) -0.0004(16) 0.0028(16) 0.0050(16)
O1' 0.041(7) 0.068(8) 0.024(5) 0.001(5) 0.003(5) 0.023(6)
N1 0.0359(10) 0.0332(10) 0.0266(9) -0.0030(7) 0.0007(7) 0.0059(8)
N2 0.0434(11) 0.0398(11) 0.0336(10) 0.0054(8) 0.0072(9) 0.0088(9)
C1 0.0293(11) 0.0364(12) 0.0280(11) 0.0008(9) 0.0022(9) 0.0052(9)
C2 0.0305(11) 0.0313(11) 0.0272(10) 0.0018(8) 0.0010(9) 0.0032(8)
C3 0.0295(11) 0.0322(11) 0.0249(10) 0.0028(8) -0.0006(8) 0.0068(8)
C4 0.0273(11) 0.0385(12) 0.0334(11) 0.0016(9) -0.0002(9) 0.0031(9)
C5 0.0365(12) 0.0330(12) 0.0315(11) -0.0031(9) -0.0040(9) 0.0022(9)
C6 0.0302(11) 0.0349(11) 0.0302(11) 0.0027(9) 0.0037(9) 0.0087(9)
C7 0.0299(11) 0.0339(11) 0.0298(11) 0.0028(9) 0.0024(9) 0.0086(9)
C8 0.0304(11) 0.0350(12) 0.0307(11) 0.0028(9) 0.0034(9) 0.0089(9)
C9 0.0276(10) 0.0297(11) 0.0325(11) 0.0031(8) 0.0020(9) 0.0104(8)
C10 0.0363(12) 0.0311(11) 0.0369(12) 0.0004(9) 0.0001(10) 0.0049(9)
C11 0.0460(14) 0.0391(13) 0.0315(11) -0.0025(9) -0.0002(10) 0.0086(10)
C12 0.0417(13) 0.0348(12) 0.0409(13) 0.0031(10) 0.0072(11) 0.0036(10)
C13 0.0369(12) 0.0351(12) 0.0354(12) -0.0027(9) 0.0036(10) 0.0034(9)
OW1 0.0533(11) 0.0441(11) 0.0741(14) 0.0125(9) 0.0017(10) -0.0084(8)
OW2 0.119(2) 0.0572(13) 0.0506(12) -0.0136(10) 0.0216(13) -0.0052(13)

loop_
_atom_type_symbol
_atom_type_description
_atom_type_scat_dispersion_real
_atom_type_scat_dispersion_imag
_atom_type_scat_source
C C 0.0181 0.0091 'International Tables Vol C Tables 4.2.6.8 and 6.1.1.4'
H H 0.0000 0.0000 'International Tables Vol C Tables 4.2.6.8 and 6.1.1.4'
N N 0.0311 0.0180 'International Tables Vol C Tables 4.2.6.8 and 6.1.1.4'
O O 0.0492 0.0322 'International Tables Vol C Tables 4.2.6.8 and 6.1.1.4'

loop_
_geom_angle_atom_site_label_1
_geom_angle_atom_site_label_2
_geom_angle_atom_site_label_3
_geom_angle
_geom_angle_site_symmetry_3
C5 N1 C1 116.59(18) .
C11 N2 C12 116.4(2) .
N1 C1 C2 123.8(2) .
N1 C1 H10 112.4 .
C2 C1 H10 123.5 .
C1 C2 C3 119.5(2) .
C1 C2 H5 124.2 .
C3 C2 H5 116.3 .
C2 C3 C4 117.08(19) .
C2 C3 C6 120.47(19) .
C4 C3 C6 122.45(19) .
C5 C4 C3 119.4(2) .
C5 C4 H9 119.2 .
C3 C4 H9 121.4 .
N1 C5 C4 123.6(2) .
N1 C5 H4 116.0 .
C4 C5 H4 120.4 .
O1' C6 C3 110.5(4) .
O1' C6 C7 108.8(4) .
C3 C6 C7 110.93(17) .
O1' C6 C8 104.9(4) 7_566
C3 C6 C8 111.70(18) 7_566
C7 C6 C8 109.78(17) 7_566
C8 C7 C6 111.53(18) .
C8 C7 H3 111.8 .
C6 C7 H3 107.2 .
C8 C7 H14 108.4 .
C6 C7 H14 109.4 .
H3 C7 H14 108.4 .
O1 C8 C9 107.6(2) .
O1 C8 C7 110.4(2) .
C9 C8 C7 110.63(17) .
O1 C8 C6 107.8(2) 7_566
C9 C8 C6 110.90(17) 7_566
C7 C8 C6 109.50(18) 7_566
C10 C9 C13 116.8(2) .
C10 C9 C8 120.7(2) .
C13 C9 C8 122.5(2) .
C11 C10 C9 119.6(2) .
C11 C10 H7 115.7 .
C9 C10 H7 124.6 .
N2 C11 C10 124.2(2) .
N2 C11 H6 116.3 .
C10 C11 H6 119.3 .
N2 C12 C13 123.3(2) .
N2 C12 H8 116.6 .
C13 C12 H8 120.1 .
C12 C13 C9 119.7(2) .
C12 C13 H11 119.3 .
C9 C13 H11 120.5 .
H1 OW1 H12 119.8 .
H2 OW2 H13 70.0 .

loop_
_geom_bond_atom_site_label_1
_geom_bond_atom_site_label_2
_geom_bond_distance
_geom_bond_site_symmetry_2
O1 C8 1.450(5) .
O1' C6 1.466(14) .
N1 C5 1.334(3) .
N1 C1 1.335(3) .
N2 C11 1.331(3) .
N2 C12 1.340(3) .
C1 C2 1.381(3) .
C1 H10 0.9064 .
C2 C3 1.386(3) .
C2 H5 1.0290 .
C3 C4 1.390(3) .
C3 C6 1.512(3) .
C4 C5 1.385(3) .
C4 H9 1.0278 .
C5 H4 1.0550 .
C6 C7 1.537(3) .
C6 C8 1.541(3) 7_566
C7 C8 1.532(3) .
C7 H3 0.9413 .
C7 H14 0.9899 .
C8 C9 1.523(3) .
C8 C6 1.541(3) 7_566
C9 C10 1.382(3) .
C9 C13 1.391(3) .
C10 C11 1.379(3) .
C10 H7 0.8814 .
C11 H6 0.9623 .
C12 C13 1.388(3) .
C12 H8 0.9834 .
C13 H11 0.9972 .
OW1 H1 0.8970 .
OW1 H12 0.8797 .
OW2 H2 0.9307 .
OW2 H13 1.0342 .
